data_7029625
loop_
_publ_author_name
'Zhao, Ning'
'Hou, Guohua'
'Deng, Xuebin'
'Zi, Guofu'
'Walter, Marc D.'

_publ_section_title
;
 Group 4 metal complexes with new chiral pincer NHC-ligands: synthesis,
 structure and catalytic activity.
;
_journal_issue 22
_journal_name_full 'Dalton transactions (Cambridge, England : 2003)'
_journal_page_first 8261
_journal_page_last 8272
_journal_paper_doi 10.1039/c4dt00510d
_journal_volume 43
_journal_year 2014
_chemical_absolute_configuration ad
_chemical_formula_moiety 'C40 H46 N2 O2 +, Cl-'
_chemical_formula_sum 'C40 H46 Cl N2 O2'
_chemical_formula_weight 622.24
_chemical_name_systematic
;
 ?
;
_space_group_IT_number 4
_symmetry_cell_setting monoclinic
_symmetry_space_group_name_Hall 'P 2yb'
_symmetry_space_group_name_H-M 'P 1 21 1'
_atom_sites_solution_hydrogens geom
_atom_sites_solution_primary direct
_atom_sites_solution_secondary difmap
_audit_creation_method SHELXL-97
_cell_angle_alpha 90.00
_cell_angle_beta 99.483(2)
_cell_angle_gamma 90.00
_cell_formula_units_Z 4
_cell_length_a 10.3062(11)
_cell_length_b 31.646(4)
_cell_length_c 11.0699(12)
_cell_measurement_reflns_used 5174
_cell_measurement_temperature 110(2)
_cell_measurement_theta_max 24.05
_cell_measurement_theta_min 2.38
_cell_volume 3561.1(7)
_computing_cell_refinement 'Bruker SMART'
_computing_data_collection 'Bruker SMART'
_computing_data_reduction 'Bruker SAINT'
_computing_molecular_graphics 'Bruker SHELXTL'
_computing_publication_material 'Bruker SHELXTL'
_computing_structure_refinement 'SHELXL-97 (Sheldrick, 1997)'
_computing_structure_solution 'SHELXS-97 (Sheldrick, 1990)'
_diffrn_ambient_temperature 110(2)
_diffrn_measured_fraction_theta_full 0.999
_diffrn_measured_fraction_theta_max 0.999
_diffrn_measurement_device_type 'CCD area detector'
_diffrn_measurement_method 'phi and omega scans'
_diffrn_radiation_monochromator graphite
_diffrn_radiation_source 'fine-focus sealed tube'
_diffrn_radiation_type MoK\a
_diffrn_radiation_wavelength 0.71073
_diffrn_reflns_av_R_equivalents 0.0269
_diffrn_reflns_av_sigmaI/netI 0.0502
_diffrn_reflns_limit_h_max 12
_diffrn_reflns_limit_h_min -11
_diffrn_reflns_limit_k_max 26
_diffrn_reflns_limit_k_min -37
_diffrn_reflns_limit_l_max 11
_diffrn_reflns_limit_l_min -13
_diffrn_reflns_number 17778
_diffrn_reflns_theta_full 25.25
_diffrn_reflns_theta_max 25.25
_diffrn_reflns_theta_min 2.00
_exptl_absorpt_coefficient_mu 0.143
_exptl_absorpt_correction_T_max 0.9693
_exptl_absorpt_correction_T_min 0.9333
_exptl_absorpt_correction_type multi-scan
_exptl_absorpt_process_details SADABS
_exptl_crystal_colour yellow
_exptl_crystal_density_diffrn 1.161
_exptl_crystal_density_method 'not measured'
_exptl_crystal_description block
_exptl_crystal_F_000 1332
_exptl_crystal_size_max 0.49
_exptl_crystal_size_mid 0.30
_exptl_crystal_size_min 0.22
_refine_diff_density_max 0.614
_refine_diff_density_min -0.271
_refine_diff_density_rms 0.047
_refine_ls_abs_structure_details 'Flack H D (1983), Acta Cryst. A39, 876-881'
_refine_ls_abs_structure_Flack -0.05(6)
_refine_ls_extinction_method none
_refine_ls_goodness_of_fit_ref 1.014
_refine_ls_hydrogen_treatment constr
_refine_ls_matrix_type full
_refine_ls_number_parameters 815
_refine_ls_number_reflns 11028
_refine_ls_number_restraints 481
_refine_ls_restrained_S_all 1.054
_refine_ls_R_factor_all 0.0693
_refine_ls_R_factor_gt 0.0546
_refine_ls_shift/su_max 0.000
_refine_ls_shift/su_mean 0.000
_refine_ls_structure_factor_coef Fsqd
_refine_ls_weighting_details 'calc w=1/[\s^2^(Fo^2^)+(0.0777P)^2^+1.2411P] where P=(Fo^2^+2Fc^2^)/3'
_refine_ls_weighting_scheme calc
_refine_ls_wR_factor_gt 0.1347
_refine_ls_wR_factor_ref 0.1458
_reflns_number_gt 9062
_reflns_number_total 11028
_reflns_threshold_expression >2sigma(I)
_cod_data_source_file c4dt00510d2.cif
_cod_data_source_block compound6
_cod_depositor_comments
;
The following automatic conversions were performed:

'_symmetry_cell_setting' value 'Monoclinic' changed to 'monoclinic'
according to
/usr/data/users/saulius/crontab/automatic-downloads/rss-feeds/RSC/lib/dictionaries/cif_core.dic
dictionary named 'cif_core.dic' version 2.4.2 from
2011-04-26.

'_exptl_absorpt_correction_type' value 'Multi-scan'
changed to 'multi-scan' according to
/usr/data/users/saulius/crontab/automatic-downloads/rss-feeds/RSC/lib/dictionaries/cif_core.dic
dictionary named 'cif_core.dic' version 2.4.2 from 2011-04-26.

Automatic conversion script
Id: cif_fix_values 2281 2013-09-26 08:29:07Z andrius 

 Adding full bibliography for 7029625--7029632.cif.
;
_cod_original_cell_volume 3561.2(7)
_cod_original_sg_symbol_H-M P2(1)
_cod_database_code 7029625

loop_
_symmetry_equiv_pos_as_xyz
'x, y, z'
'-x, y+1/2, -z'

loop_
_atom_site_label
_atom_site_type_symbol
_atom_site_fract_x
_atom_site_fract_y
_atom_site_fract_z
_atom_site_U_iso_or_equiv
_atom_site_adp_type
_atom_site_occupancy
_atom_site_symmetry_multiplicity
_atom_site_calc_flag
_atom_site_refinement_flags
C1 C 0.7342(6) 0.64029(15) 0.3105(4) 0.0616(13) Uani 1 1 d U
C2 C 0.7468(8) 0.68657(18) 0.2692(5) 0.0879(19) Uani 1 1 d U
H2A H 0.7245 0.6883 0.1798 0.132 Uiso 1 1 calc R
H2B H 0.8374 0.6963 0.2952 0.132 Uiso 1 1 calc R
H2C H 0.6865 0.7045 0.3064 0.132 Uiso 1 1 calc R
C3 C 0.8297(7) 0.6134(2) 0.2451(5) 0.0830(18) Uani 1 1 d U
H3A H 0.8316 0.5843 0.2752 0.125 Uiso 1 1 calc R
H3B H 0.9184 0.6255 0.2627 0.125 Uiso 1 1 calc R
H3C H 0.7989 0.6137 0.1565 0.125 Uiso 1 1 calc R
C4 C 0.7793(5) 0.63931(15) 0.4482(4) 0.0529(11) Uani 1 1 d U
H4A H 0.7258 0.6590 0.4877 0.079 Uiso 1 1 calc R
H4B H 0.8720 0.6477 0.4670 0.079 Uiso 1 1 calc R
H4C H 0.7691 0.6106 0.4788 0.079 Uiso 1 1 calc R
C5 C 0.5946(6) 0.62380(14) 0.2789(3) 0.0581(13) Uani 1 1 d U
C6 C 0.5608(5) 0.58187(13) 0.3055(3) 0.0458(10) Uani 1 1 d U
C7 C 0.4318(5) 0.56712(13) 0.2795(3) 0.0504(11) Uani 1 1 d U
C8 C 0.3336(6) 0.59432(17) 0.2216(4) 0.0706(16) Uani 1 1 d U
H8 H 0.2453 0.5848 0.2014 0.085 Uiso 1 1 calc R
C9 C 0.3664(7) 0.63541(18) 0.1940(4) 0.0818(19) Uani 1 1 d U
H9 H 0.3001 0.6540 0.1548 0.098 Uiso 1 1 calc R
C10 C 0.4926(7) 0.64915(16) 0.2227(4) 0.0702(16) Uani 1 1 d U
H10 H 0.5118 0.6775 0.2034 0.084 Uiso 1 1 calc R
C11 C 0.3944(4) 0.52209(13) 0.3017(3) 0.0464(10) Uani 1 1 d U
H11A H 0.2988 0.5186 0.2730 0.056 Uiso 1 1 calc R
H11B H 0.4410 0.5032 0.2519 0.056 Uiso 1 1 calc R
C12 C 0.3709(4) 0.52962(13) 0.5315(3) 0.0403(9) Uani 1 1 d U
H12 H 0.3901 0.5606 0.5314 0.048 Uiso 1 1 calc R
C13 C 0.4538(3) 0.50851(12) 0.6475(3) 0.0332(8) Uani 1 1 d U
H13 H 0.3928 0.4948 0.6972 0.040 Uiso 1 1 calc R
C14 C 0.5060(3) 0.47833(12) 0.4731(3) 0.0347(8) Uani 1 1 d U
H14 H 0.5466 0.4601 0.4223 0.042 Uiso 1 1 calc R
C15 C 0.2261(4) 0.52281(16) 0.5206(4) 0.0526(11) Uani 1 1 d U
C16 C 0.1382(7) 0.5531(3) 0.5056(8) 0.119(3) Uani 1 1 d U
H16 H 0.1639 0.5817 0.4982 0.143 Uiso 1 1 calc R
C17 C -0.0060(8) 0.5415(4) 0.5005(10) 0.141(3) Uani 1 1 d U
H17 H -0.0702 0.5633 0.4931 0.169 Uiso 1 1 calc R
C18 C -0.0406(7) 0.5047(3) 0.5057(8) 0.115(3) Uani 1 1 d U
H18 H -0.1322 0.4988 0.4943 0.138 Uiso 1 1 calc R
C19 C 0.0422(5) 0.4725(2) 0.5262(5) 0.0786(17) Uani 1 1 d U
H19 H 0.0112 0.4446 0.5358 0.094 Uiso 1 1 calc R
C20 C 0.1760(4) 0.48065(19) 0.5333(5) 0.0673(15) Uani 1 1 d U
H20 H 0.2364 0.4578 0.5469 0.081 Uiso 1 1 calc R
C21 C 0.5435(3) 0.53877(12) 0.7280(3) 0.0327(8) Uani 1 1 d U
C22 C 0.5264(4) 0.54571(13) 0.8470(4) 0.0418(9) Uani 1 1 d U
H22 H 0.4588 0.5312 0.8788 0.050 Uiso 1 1 calc R
C23 C 0.6063(5) 0.57350(16) 0.9203(4) 0.0548(12) Uani 1 1 d U
H23 H 0.5941 0.5779 1.0026 0.066 Uiso 1 1 calc R
C24 C 0.7037(4) 0.59486(14) 0.8750(4) 0.0502(11) Uani 1 1 d U
H24 H 0.7583 0.6143 0.9255 0.060 Uiso 1 1 calc R
C25 C 0.7219(4) 0.58808(14) 0.7567(4) 0.0505(11) Uani 1 1 d U
H25 H 0.7895 0.6028 0.7254 0.061 Uiso 1 1 calc R
C26 C 0.6428(4) 0.55997(13) 0.6823(4) 0.0400(9) Uani 1 1 d U
H26 H 0.6564 0.5552 0.6006 0.048 Uiso 1 1 calc R
C27 C 0.6098(3) 0.44429(12) 0.6661(3) 0.0350(8) Uani 1 1 d U
H27A H 0.6902 0.4583 0.7090 0.042 Uiso 1 1 calc R
H27B H 0.6368 0.4223 0.6117 0.042 Uiso 1 1 calc R
C28 C 0.5375(3) 0.42398(12) 0.7588(3) 0.0336(8) Uani 1 1 d U
C29 C 0.4316(3) 0.39679(12) 0.7237(3) 0.0343(8) Uani 1 1 d U
C30 C 0.3608(4) 0.37953(12) 0.8118(3) 0.0382(9) Uani 1 1 d U
C31 C 0.4034(4) 0.39106(13) 0.9330(4) 0.0418(9) Uani 1 1 d U
H31 H 0.3575 0.3802 0.9939 0.050 Uiso 1 1 calc R
C32 C 0.5093(4) 0.41756(13) 0.9690(3) 0.0376(8) Uani 1 1 d U
H32 H 0.5355 0.4243 1.0531 0.045 Uiso 1 1 calc R
C33 C 0.5764(4) 0.43410(12) 0.8821(3) 0.0363(8) Uani 1 1 d U
H33 H 0.6491 0.4524 0.9062 0.044 Uiso 1 1 calc R
C34 C 0.2495(4) 0.34749(14) 0.7768(4) 0.0483(10) Uani 1 1 d U
C35 C 0.1853(5) 0.33478(19) 0.8879(5) 0.0660(13) Uani 1 1 d U
H35A H 0.1133 0.3149 0.8616 0.099 Uiso 1 1 calc R
H35B H 0.1506 0.3600 0.9228 0.099 Uiso 1 1 calc R
H35C H 0.2512 0.3213 0.9500 0.099 Uiso 1 1 calc R
C36 C 0.3080(5) 0.30761(16) 0.7284(5) 0.0624(13) Uani 1 1 d U
H36A H 0.3390 0.3141 0.6515 0.094 Uiso 1 1 calc R
H36B H 0.2405 0.2856 0.7141 0.094 Uiso 1 1 calc R
H36C H 0.3820 0.2976 0.7889 0.094 Uiso 1 1 calc R
C37 C 0.1392(4) 0.36508(17) 0.6780(4) 0.0585(12) Uani 1 1 d U
H37A H 0.1756 0.3719 0.6039 0.088 Uiso 1 1 calc R
H37B H 0.1024 0.3907 0.7088 0.088 Uiso 1 1 calc R
H37C H 0.0698 0.3438 0.6586 0.088 Uiso 1 1 calc R
C38 C 1.0637(4) 0.48870(15) -0.0482(4) 0.0507(11) Uani 1 1 d U
C39 C 1.1814(5) 0.5031(2) -0.1077(5) 0.0734(16) Uani 1 1 d U
H39A H 1.2252 0.4783 -0.1354 0.110 Uiso 1 1 calc R
H39B H 1.2437 0.5187 -0.0476 0.110 Uiso 1 1 calc R
H39C H 1.1501 0.5213 -0.1779 0.110 Uiso 1 1 calc R
C40 C 0.9954(5) 0.52821(17) -0.0095(5) 0.0666(14) Uani 1 1 d U
H40A H 0.9783 0.5479 -0.0786 0.100 Uiso 1 1 calc R
H40B H 1.0522 0.5418 0.0593 0.100 Uiso 1 1 calc R
H40C H 0.9119 0.5202 0.0156 0.100 Uiso 1 1 calc R
C41 C 0.9704(5) 0.4645(2) -0.1480(4) 0.0640(14) Uani 1 1 d U
H41A H 1.0140 0.4388 -0.1700 0.096 Uiso 1 1 calc R
H41B H 0.9480 0.4825 -0.2205 0.096 Uiso 1 1 calc R
H41C H 0.8899 0.4569 -0.1167 0.096 Uiso 1 1 calc R
C42 C 1.1075(4) 0.46029(12) 0.0621(4) 0.0384(9) Uani 1 1 d U
C43 C 1.0171(4) 0.44294(13) 0.1304(3) 0.0371(9) Uani 1 1 d U
C44 C 1.0563(3) 0.41855(13) 0.2337(3) 0.0364(8) Uani 1 1 d U
C45 C 1.1913(4) 0.41074(13) 0.2708(4) 0.0421(9) Uani 1 1 d U
H45 H 1.2197 0.3943 0.3421 0.051 Uiso 1 1 calc R
C46 C 1.2818(4) 0.42642(13) 0.2059(4) 0.0420(9) Uani 1 1 d U
H46 H 1.3728 0.4207 0.2306 0.050 Uiso 1 1 calc R
C47 C 1.2391(4) 0.45085(13) 0.1032(4) 0.0431(10) Uani 1 1 d U
H47 H 1.3030 0.4617 0.0586 0.052 Uiso 1 1 calc R
C48 C 0.9572(4) 0.39910(13) 0.3038(3) 0.0389(9) Uani 1 1 d U
H48A H 1.0036 0.3867 0.3810 0.047 Uiso 1 1 calc R
H48B H 0.8971 0.4213 0.3249 0.047 Uiso 1 1 calc R
C49 C 0.9402(3) 0.33170(12) 0.1701(3) 0.0325(8) Uani 1 1 d U
H49 H 0.9878 0.3435 0.1059 0.039 Uiso 1 1 calc R
C50 C 0.8164(3) 0.30664(12) 0.1076(3) 0.0304(7) Uani 1 1 d U
H50 H 0.8189 0.2775 0.1429 0.036 Uiso 1 1 calc R
C51 C 0.7530(3) 0.36290(11) 0.2127(3) 0.0307(8) Uani 1 1 d U
H51 H 0.6978 0.3825 0.2448 0.037 Uiso 1 1 calc R
C52 C 1.0344(4) 0.30673(13) 0.2610(3) 0.0374(8) Uani 1 1 d U
C53 C 0.9918(4) 0.28945(14) 0.3627(3) 0.0416(9) Uani 1 1 d U
H53 H 0.9027 0.2926 0.3734 0.050 Uiso 1 1 calc R
C54 C 1.0800(4) 0.26742(16) 0.4492(4) 0.0524(11) Uani 1 1 d U
H54 H 1.0507 0.2551 0.5181 0.063 Uiso 1 1 calc R
C55 C 1.2074(4) 0.26364(18) 0.4350(4) 0.0607(13) Uani 1 1 d U
H55 H 1.2672 0.2492 0.4956 0.073 Uiso 1 1 calc R
C56 C 1.2524(5) 0.28029(18) 0.3346(5) 0.0655(14) Uani 1 1 d U
H56 H 1.3418 0.2772 0.3249 0.079 Uiso 1 1 calc R
C57 C 1.1633(4) 0.30183(17) 0.2477(4) 0.0545(12) Uani 1 1 d U
H57 H 1.1926 0.3134 0.1777 0.065 Uiso 1 1 calc R
C58 C 0.8013(3) 0.30364(12) -0.0297(3) 0.0343(8) Uani 1 1 d U
C59 C 0.8132(5) 0.26545(15) -0.0840(4) 0.0569(12) Uani 1 1 d U
H59 H 0.8275 0.2405 -0.0358 0.068 Uiso 1 1 calc R
C60 C 0.8041(6) 0.2634(2) -0.2110(5) 0.0796(17) Uani 1 1 d U
H60 H 0.8133 0.2368 -0.2486 0.096 Uiso 1 1 calc R
C61 C 0.7824(5) 0.29834(19) -0.2821(4) 0.0625(13) Uani 1 1 d U
H61 H 0.7748 0.2964 -0.3686 0.075 Uiso 1 1 calc R
C62 C 0.7716(5) 0.33664(18) -0.2267(4) 0.0633(14) Uani 1 1 d U
H62 H 0.7562 0.3614 -0.2755 0.076 Uiso 1 1 calc R
C63 C 0.7828(5) 0.33966(16) -0.1010(4) 0.0563(13) Uani 1 1 d U
H63 H 0.7779 0.3665 -0.0636 0.068 Uiso 1 1 calc R
C64 C 0.5700(3) 0.31664(12) 0.1253(3) 0.0309(8) Uani 1 1 d U
H64A H 0.5332 0.3207 0.0377 0.037 Uiso 1 1 calc R
H64B H 0.5187 0.3344 0.1741 0.037 Uiso 1 1 calc R
C65 C 0.5554(3) 0.27075(12) 0.1587(3) 0.0318(8) Uani 1 1 d U
C66 C 0.5975(3) 0.25557(11) 0.2769(3) 0.0279(7) Uani 1 1 d U
C67 C 0.5838(4) 0.21271(12) 0.3067(3) 0.0371(9) Uani 1 1 d U
C68 C 0.5262(5) 0.18637(14) 0.2123(4) 0.0537(11) Uani 1 1 d U
H68 H 0.5166 0.1572 0.2292 0.064 Uiso 1 1 calc R
C69 C 0.4828(5) 0.20081(15) 0.0957(4) 0.0627(13) Uani 1 1 d U
H69 H 0.4425 0.1819 0.0341 0.075 Uiso 1 1 calc R
C70 C 0.4978(4) 0.24274(14) 0.0684(4) 0.0478(10) Uani 1 1 d U
H70 H 0.4686 0.2527 -0.0125 0.057 Uiso 1 1 calc R
C71 C 0.6284(4) 0.19605(12) 0.4367(3) 0.0399(9) Uani 1 1 d U
C72 C 0.5526(4) 0.21850(15) 0.5249(4) 0.0480(10) Uani 1 1 d U
H72A H 0.5669 0.2490 0.5208 0.072 Uiso 1 1 calc R
H72B H 0.5836 0.2085 0.6085 0.072 Uiso 1 1 calc R
H72C H 0.4585 0.2124 0.5022 0.072 Uiso 1 1 calc R
C73 C 0.6020(5) 0.14838(15) 0.4445(4) 0.0618(13) Uani 1 1 d U
H73A H 0.5077 0.1429 0.4203 0.093 Uiso 1 1 calc R
H73B H 0.6305 0.1387 0.5288 0.093 Uiso 1 1 calc R
H73C H 0.6511 0.1332 0.3895 0.093 Uiso 1 1 calc R
C74 C 0.7767(4) 0.20260(13) 0.4768(4) 0.0415(9) Uani 1 1 d U
H74A H 0.8245 0.1882 0.4193 0.062 Uiso 1 1 calc R
H74B H 0.8035 0.1909 0.5591 0.062 Uiso 1 1 calc R
H74C H 0.7967 0.2329 0.4777 0.062 Uiso 1 1 calc R
C75 C 1.0923(5) 0.19753(17) 0.1274(7) 0.131(3) Uani 1 1 d GU
H75 H 1.1612 0.2176 0.1473 0.157 Uiso 1 1 calc R
C76 C 1.0606(5) 0.18234(19) 0.0084(6) 0.125(3) Uani 1 1 d GU
H76 H 1.1078 0.1920 -0.0531 0.150 Uiso 1 1 calc R
C77 C 0.9598(5) 0.15304(18) -0.0207(4) 0.097(2) Uani 1 1 d GU
H77 H 0.9381 0.1427 -0.1020 0.117 Uiso 1 1 calc R
C78 C 0.8907(5) 0.13893(17) 0.0693(5) 0.101(2) Uani 1 1 d GU
H78 H 0.8219 0.1189 0.0495 0.121 Uiso 1 1 calc R
C79 C 0.9224(6) 0.1541(2) 0.1883(4) 0.129(3) Uani 1 1 d GU
H79 H 0.8752 0.1445 0.2498 0.155 Uiso 1 1 calc R
C80 C 1.0232(6) 0.1834(2) 0.2174(5) 0.146(3) Uani 1 1 d GU
H80 H 1.0449 0.1938 0.2987 0.175 Uiso 1 1 calc R
Cl1 Cl 0.68425(10) 0.47097(3) 0.24756(9) 0.0447(2) Uani 1 1 d .
Cl2 Cl 0.56279(11) 0.36873(3) 0.41936(9) 0.0505(3) Uani 1 1 d .
N1 N 0.4245(3) 0.50871(10) 0.4300(3) 0.0378(7) Uani 1 1 d .
N2 N 0.5259(3) 0.47561(10) 0.5920(3) 0.0329(7) Uani 1 1 d .
N3 N 0.8809(3) 0.36620(10) 0.2304(2) 0.0335(7) Uani 1 1 d .
N4 N 0.7082(3) 0.33056(9) 0.1475(2) 0.0305(6) Uani 1 1 d .
O1 O 0.6568(3) 0.55612(9) 0.3644(2) 0.0445(7) Uani 1 1 d .
H1 H 0.6501 0.5321 0.3316 0.067 Uiso 1 1 calc R
O2 O 0.3873(3) 0.38783(9) 0.6033(2) 0.0435(7) Uani 1 1 d .
H2 H 0.4518 0.3845 0.5667 0.065 Uiso 1 1 calc R
O3 O 0.8848(2) 0.44938(10) 0.0872(2) 0.0435(7) Uani 1 1 d .
H3 H 0.8472 0.4575 0.1450 0.065 Uiso 1 1 calc R
O4 O 0.6594(2) 0.28166(8) 0.3666(2) 0.0295(5) Uani 1 1 d .
H4 H 0.6269 0.3060 0.3570 0.044 Uiso 1 1 calc R

loop_
_atom_site_aniso_label
_atom_site_aniso_U_11
_atom_site_aniso_U_22
_atom_site_aniso_U_33
_atom_site_aniso_U_23
_atom_site_aniso_U_13
_atom_site_aniso_U_12
C1 0.114(4) 0.034(3) 0.039(2) -0.0085(19) 0.021(2) -0.012(3)
C2 0.158(5) 0.045(3) 0.056(3) 0.004(2) 0.004(3) -0.023(3)
C3 0.128(5) 0.068(4) 0.066(3) -0.021(3) 0.052(3) -0.024(3)
C4 0.082(3) 0.035(2) 0.044(2) -0.0075(19) 0.019(2) 0.002(2)
C5 0.115(4) 0.033(2) 0.0262(19) -0.0033(17) 0.011(2) 0.010(2)
C6 0.081(3) 0.026(2) 0.0274(18) -0.0059(16) 0.0014(19) 0.010(2)
C7 0.088(3) 0.031(2) 0.0266(18) -0.0080(16) -0.0082(19) 0.019(2)
C8 0.101(4) 0.052(3) 0.045(2) -0.009(2) -0.029(2) 0.026(3)
C9 0.140(5) 0.046(3) 0.046(3) 0.001(2) -0.022(3) 0.038(3)
C10 0.137(5) 0.035(3) 0.032(2) 0.0020(19) -0.008(3) 0.009(3)
C11 0.059(3) 0.036(2) 0.038(2) -0.0095(17) -0.0105(18) 0.0117(19)
C12 0.045(2) 0.030(2) 0.042(2) -0.0094(17) -0.0061(16) 0.0079(17)
C13 0.0295(18) 0.0273(19) 0.0420(19) -0.0046(16) 0.0029(15) 0.0051(15)
C14 0.0350(18) 0.025(2) 0.042(2) -0.0059(16) 0.0019(15) 0.0034(15)
C15 0.040(2) 0.063(3) 0.050(2) -0.013(2) -0.0050(18) 0.018(2)
C16 0.079(4) 0.084(5) 0.192(7) 0.005(5) 0.018(4) 0.040(4)
C17 0.080(5) 0.124(6) 0.212(8) -0.007(6) 0.002(5) 0.071(5)
C18 0.080(4) 0.112(6) 0.135(5) -0.006(5) -0.034(4) 0.009(4)
C19 0.057(3) 0.099(4) 0.075(3) -0.042(3) -0.004(2) 0.007(3)
C20 0.044(2) 0.078(4) 0.078(3) -0.036(3) 0.005(2) 0.006(2)
C21 0.0310(18) 0.0272(19) 0.0372(19) -0.0013(15) -0.0025(15) 0.0047(15)
C22 0.043(2) 0.038(2) 0.044(2) -0.0049(18) 0.0067(17) -0.0020(17)
C23 0.057(3) 0.056(3) 0.046(2) -0.012(2) -0.004(2) 0.000(2)
C24 0.050(2) 0.036(2) 0.057(3) -0.004(2) -0.011(2) -0.0053(19)
C25 0.048(2) 0.039(2) 0.060(3) 0.007(2) -0.004(2) -0.0104(19)
C26 0.045(2) 0.032(2) 0.043(2) 0.0022(17) 0.0043(17) 0.0008(17)
C27 0.0333(19) 0.029(2) 0.0420(19) -0.0005(16) 0.0031(15) 0.0075(15)
C28 0.0349(18) 0.028(2) 0.0372(18) 0.0018(16) 0.0024(15) 0.0092(15)
C29 0.0368(19) 0.029(2) 0.0361(18) -0.0039(16) 0.0035(15) 0.0097(15)
C30 0.044(2) 0.025(2) 0.045(2) -0.0009(16) 0.0074(17) 0.0083(16)
C31 0.053(2) 0.032(2) 0.040(2) 0.0062(17) 0.0083(17) 0.0150(18)
C32 0.046(2) 0.030(2) 0.0343(19) 0.0006(16) 0.0003(16) 0.0086(17)
C33 0.0358(19) 0.029(2) 0.042(2) -0.0021(16) -0.0005(15) 0.0081(15)
C34 0.053(2) 0.037(2) 0.056(2) -0.0008(19) 0.0100(19) -0.0030(19)
C35 0.067(3) 0.063(3) 0.069(3) 0.006(3) 0.015(2) -0.013(3)
C36 0.074(3) 0.036(3) 0.075(3) -0.005(2) 0.004(2) -0.007(2)
C37 0.053(2) 0.053(3) 0.069(3) -0.003(2) 0.009(2) -0.003(2)
C38 0.041(2) 0.049(3) 0.062(3) 0.012(2) 0.0087(19) -0.0043(19)
C39 0.046(3) 0.078(4) 0.099(4) 0.031(3) 0.022(3) -0.001(2)
C40 0.053(3) 0.054(3) 0.090(3) 0.019(3) 0.006(2) 0.008(2)
C41 0.056(3) 0.086(4) 0.051(2) 0.011(3) 0.013(2) -0.005(3)
C42 0.0338(19) 0.032(2) 0.049(2) -0.0057(17) 0.0048(16) -0.0039(15)
C43 0.0326(19) 0.035(2) 0.042(2) -0.0103(17) 0.0018(15) -0.0029(16)
C44 0.0328(19) 0.033(2) 0.0419(19) -0.0127(17) 0.0007(15) -0.0025(16)
C45 0.041(2) 0.032(2) 0.049(2) -0.0100(17) -0.0052(17) -0.0014(17)
C46 0.0327(19) 0.033(2) 0.058(2) -0.0114(19) 0.0008(17) -0.0021(16)
C47 0.0321(19) 0.033(2) 0.064(2) -0.0113(19) 0.0090(18) -0.0041(16)
C48 0.042(2) 0.039(2) 0.0343(18) -0.0096(17) 0.0033(16) -0.0051(17)
C49 0.0365(19) 0.030(2) 0.0319(17) 0.0034(15) 0.0078(14) 0.0015(16)
C50 0.0344(18) 0.0225(18) 0.0343(17) 0.0050(15) 0.0059(14) 0.0012(14)
C51 0.0366(19) 0.025(2) 0.0304(16) 0.0031(15) 0.0054(14) 0.0021(15)
C52 0.0360(19) 0.036(2) 0.0399(19) 0.0029(17) 0.0064(15) 0.0020(16)
C53 0.0323(19) 0.047(3) 0.045(2) 0.0073(18) 0.0053(16) -0.0035(17)
C54 0.044(2) 0.062(3) 0.050(2) 0.020(2) 0.0045(18) 0.000(2)
C55 0.044(2) 0.071(3) 0.064(3) 0.021(2) -0.002(2) 0.010(2)
C56 0.044(2) 0.073(4) 0.080(3) 0.018(3) 0.010(2) 0.014(2)
C57 0.046(2) 0.061(3) 0.060(2) 0.018(2) 0.020(2) 0.007(2)
C58 0.0370(19) 0.032(2) 0.0336(18) -0.0004(16) 0.0048(15) 0.0034(16)
C59 0.094(3) 0.032(2) 0.043(2) -0.0076(19) 0.008(2) -0.004(2)
C60 0.122(4) 0.060(4) 0.057(3) -0.025(3) 0.013(3) -0.006(3)
C61 0.071(3) 0.076(4) 0.038(2) -0.008(2) 0.000(2) -0.006(3)
C62 0.074(3) 0.077(4) 0.043(2) 0.019(2) 0.020(2) 0.037(3)
C63 0.084(3) 0.050(3) 0.038(2) 0.010(2) 0.022(2) 0.030(2)
C64 0.0314(18) 0.032(2) 0.0291(17) 0.0024(14) 0.0035(14) -0.0030(14)
C65 0.0354(18) 0.0284(19) 0.0310(17) 0.0016(15) 0.0040(14) -0.0046(15)
C66 0.0262(17) 0.0215(18) 0.0363(18) -0.0025(14) 0.0057(14) -0.0044(14)
C67 0.046(2) 0.027(2) 0.0355(19) 0.0024(16) 0.0001(16) -0.0044(16)
C68 0.075(3) 0.028(2) 0.052(2) 0.0007(19) -0.008(2) -0.019(2)
C69 0.091(3) 0.039(3) 0.048(2) -0.001(2) -0.017(2) -0.028(2)
C70 0.067(3) 0.036(2) 0.035(2) 0.0000(18) -0.0067(18) -0.012(2)
C71 0.050(2) 0.024(2) 0.042(2) 0.0061(16) -0.0008(17) -0.0060(17)
C72 0.048(2) 0.047(3) 0.050(2) 0.019(2) 0.0118(18) -0.0014(19)
C73 0.092(3) 0.031(3) 0.055(3) 0.017(2) -0.008(2) -0.017(2)
C74 0.050(2) 0.033(2) 0.040(2) 0.0055(17) 0.0006(17) 0.0092(17)
C75 0.123(6) 0.093(5) 0.167(7) -0.043(5) -0.004(5) 0.019(4)
C76 0.100(5) 0.120(6) 0.154(7) -0.017(5) 0.019(5) 0.027(5)
C77 0.084(4) 0.102(5) 0.102(4) -0.021(4) 0.008(4) 0.018(4)
C78 0.107(5) 0.100(5) 0.091(4) -0.022(4) 0.000(4) 0.006(4)
C79 0.148(6) 0.146(7) 0.096(5) -0.038(5) 0.029(4) -0.011(5)
C80 0.158(7) 0.153(7) 0.123(6) -0.077(5) 0.013(5) 0.010(6)
Cl1 0.0588(6) 0.0286(5) 0.0491(5) -0.0116(4) 0.0160(4) 0.0016(4)
Cl2 0.0784(7) 0.0283(5) 0.0514(6) -0.0032(4) 0.0301(5) 0.0089(5)
N1 0.0442(18) 0.0274(17) 0.0381(16) -0.0091(14) -0.0040(13) 0.0082(14)
N2 0.0333(15) 0.0291(18) 0.0351(15) -0.0045(13) 0.0016(12) 0.0048(13)
N3 0.0365(16) 0.0305(17) 0.0330(15) -0.0034(13) 0.0042(12) -0.0001(14)
N4 0.0393(16) 0.0220(16) 0.0304(14) 0.0014(12) 0.0064(12) -0.0014(13)
O1 0.0675(18) 0.0208(14) 0.0448(15) -0.0046(12) 0.0085(13) 0.0038(13)
O2 0.0415(15) 0.0495(18) 0.0383(14) -0.0102(13) 0.0028(11) 0.0038(13)
O3 0.0294(13) 0.059(2) 0.0416(14) -0.0023(14) 0.0045(11) -0.0018(13)
O4 0.0359(13) 0.0197(13) 0.0320(12) -0.0003(10) 0.0029(10) 0.0000(10)

loop_
_atom_type_symbol
_atom_type_description
_atom_type_scat_dispersion_real
_atom_type_scat_dispersion_imag
_atom_type_scat_source
C C 0.0033 0.0016 'International Tables Vol C Tables 4.2.6.8 and 6.1.1.4'
H H 0.0000 0.0000 'International Tables Vol C Tables 4.2.6.8 and 6.1.1.4'
N N 0.0061 0.0033 'International Tables Vol C Tables 4.2.6.8 and 6.1.1.4'
O O 0.0106 0.0060 'International Tables Vol C Tables 4.2.6.8 and 6.1.1.4'
Cl Cl 0.1484 0.1585 'International Tables Vol C Tables 4.2.6.8 and 6.1.1.4'

loop_
_geom_angle_atom_site_label_1
_geom_angle_atom_site_label_2
_geom_angle_atom_site_label_3
_geom_angle
C5 C1 C4 110.2(4)
C5 C1 C2 112.4(5)
C4 C1 C2 106.8(4)
C5 C1 C3 110.6(4)
C4 C1 C3 110.0(5)
C2 C1 C3 106.8(5)
C1 C2 H2A 109.5
C1 C2 H2B 109.5
H2A C2 H2B 109.5
C1 C2 H2C 109.5
H2A C2 H2C 109.5
H2B C2 H2C 109.5
C1 C3 H3A 109.5
C1 C3 H3B 109.5
H3A C3 H3B 109.5
C1 C3 H3C 109.5
H3A C3 H3C 109.5
H3B C3 H3C 109.5
C1 C4 H4A 109.5
C1 C4 H4B 109.5
H4A C4 H4B 109.5
C1 C4 H4C 109.5
H4A C4 H4C 109.5
H4B C4 H4C 109.5
C10 C5 C6 116.2(5)
C10 C5 C1 121.7(5)
C6 C5 C1 122.1(4)
O1 C6 C7 119.4(4)
O1 C6 C5 118.4(4)
C7 C6 C5 122.0(4)
C6 C7 C8 118.8(5)
C6 C7 C11 122.9(4)
C8 C7 C11 118.1(5)
C9 C8 C7 119.5(6)
C9 C8 H8 120.3
C7 C8 H8 120.3
C10 C9 C8 120.4(5)
C10 C9 H9 119.8
C8 C9 H9 119.8
C9 C10 C5 123.1(5)
C9 C10 H10 118.4
C5 C10 H10 118.4
N1 C11 C7 114.4(3)
N1 C11 H11A 108.7
C7 C11 H11A 108.7
N1 C11 H11B 108.7
C7 C11 H11B 108.7
H11A C11 H11B 107.6
N1 C12 C15 111.5(3)
N1 C12 C13 102.0(3)
C15 C12 C13 114.0(4)
N1 C12 H12 109.7
C15 C12 H12 109.7
C13 C12 H12 109.7
N2 C13 C21 113.0(3)
N2 C13 C12 101.8(3)
C21 C13 C12 114.2(3)
N2 C13 H13 109.2
C21 C13 H13 109.2
C12 C13 H13 109.2
N2 C14 N1 113.6(3)
N2 C14 H14 123.2
N1 C14 H14 123.2
C16 C15 C20 115.9(5)
C16 C15 C12 124.5(6)
C20 C15 C12 119.6(4)
C15 C16 C17 118.7(8)
C15 C16 H16 120.7
C17 C16 H16 120.7
C18 C17 C16 121.1(7)
C18 C17 H17 119.4
C16 C17 H17 119.4
C17 C18 C19 123.9(8)
C17 C18 H18 118.1
C19 C18 H18 118.1
C18 C19 C20 118.0(7)
C18 C19 H19 121.0
C20 C19 H19 121.0
C19 C20 C15 122.1(5)
C19 C20 H20 118.9
C15 C20 H20 118.9
C22 C21 C26 119.4(3)
C22 C21 C13 120.2(3)
C26 C21 C13 120.5(3)
C23 C22 C21 120.6(4)
C23 C22 H22 119.7
C21 C22 H22 119.7
C24 C23 C22 120.2(4)
C24 C23 H23 119.9
C22 C23 H23 119.9
C25 C24 C23 119.7(4)
C25 C24 H24 120.1
C23 C24 H24 120.1
C24 C25 C26 120.6(4)
C24 C25 H25 119.7
C26 C25 H25 119.7
C25 C26 C21 119.5(4)
C25 C26 H26 120.3
C21 C26 H26 120.3
N2 C27 C28 110.8(3)
N2 C27 H27A 109.5
C28 C27 H27A 109.5
N2 C27 H27B 109.5
C28 C27 H27B 109.5
H27A C27 H27B 108.1
C29 C28 C33 119.9(3)
C29 C28 C27 121.7(3)
C33 C28 C27 118.3(3)
O2 C29 C28 121.3(3)
O2 C29 C30 117.6(3)
C28 C29 C30 120.9(3)
C31 C30 C29 116.5(4)
C31 C30 C34 121.4(4)
C29 C30 C34 122.0(3)
C32 C31 C30 123.1(4)
C32 C31 H31 118.4
C30 C31 H31 118.4
C33 C32 C31 119.5(3)
C33 C32 H32 120.2
C31 C32 H32 120.2
C32 C33 C28 120.0(4)
C32 C33 H33 120.0
C28 C33 H33 120.0
C30 C34 C36 108.2(4)
C30 C34 C35 111.9(4)
C36 C34 C35 108.0(4)
C30 C34 C37 111.9(4)
C36 C34 C37 109.6(4)
C35 C34 C37 107.3(4)
C34 C35 H35A 109.5
C34 C35 H35B 109.5
H35A C35 H35B 109.5
C34 C35 H35C 109.5
H35A C35 H35C 109.5
H35B C35 H35C 109.5
C34 C36 H36A 109.5
C34 C36 H36B 109.5
H36A C36 H36B 109.5
C34 C36 H36C 109.5
H36A C36 H36C 109.5
H36B C36 H36C 109.5
C34 C37 H37A 109.5
C34 C37 H37B 109.5
H37A C37 H37B 109.5
C34 C37 H37C 109.5
H37A C37 H37C 109.5
H37B C37 H37C 109.5
C42 C38 C40 110.3(4)
C42 C38 C39 111.4(4)
C40 C38 C39 108.0(4)
C42 C38 C41 110.4(4)
C40 C38 C41 110.2(4)
C39 C38 C41 106.4(4)
C38 C39 H39A 109.5
C38 C39 H39B 109.5
H39A C39 H39B 109.5
C38 C39 H39C 109.5
H39A C39 H39C 109.5
H39B C39 H39C 109.5
C38 C40 H40A 109.5
C38 C40 H40B 109.5
H40A C40 H40B 109.5
C38 C40 H40C 109.5
H40A C40 H40C 109.5
H40B C40 H40C 109.5
C38 C41 H41A 109.5
C38 C41 H41B 109.5
H41A C41 H41B 109.5
C38 C41 H41C 109.5
H41A C41 H41C 109.5
H41B C41 H41C 109.5
C47 C42 C43 115.9(4)
C47 C42 C38 122.3(4)
C43 C42 C38 121.8(3)
C44 C43 O3 120.3(3)
C44 C43 C42 122.3(3)
O3 C43 C42 117.4(3)
C43 C44 C45 118.6(4)
C43 C44 C48 121.5(3)
C45 C44 C48 119.8(4)
C46 C45 C44 120.8(4)
C46 C45 H45 119.6
C44 C45 H45 119.6
C45 C46 C47 119.0(4)
C45 C46 H46 120.5
C47 C46 H46 120.5
C46 C47 C42 123.3(4)
C46 C47 H47 118.3
C42 C47 H47 118.3
N3 C48 C44 110.5(3)
N3 C48 H48A 109.5
C44 C48 H48A 109.5
N3 C48 H48B 109.5
C44 C48 H48B 109.5
H48A C48 H48B 108.1
N3 C49 C52 111.0(3)
N3 C49 C50 102.0(3)
C52 C49 C50 114.8(3)
N3 C49 H49 109.6
C52 C49 H49 109.6
C50 C49 H49 109.6
N4 C50 C58 112.2(3)
N4 C50 C49 102.1(3)
C58 C50 C49 114.8(3)
N4 C50 H50 109.2
C58 C50 H50 109.2
C49 C50 H50 109.2
N4 C51 N3 114.0(3)
N4 C51 H51 123.0
N3 C51 H51 123.0
C57 C52 C53 119.0(4)
C57 C52 C49 121.3(3)
C53 C52 C49 119.7(3)
C52 C53 C54 119.8(4)
C52 C53 H53 120.1
C54 C53 H53 120.1
C55 C54 C53 120.0(4)
C55 C54 H54 120.0
C53 C54 H54 120.0
C54 C55 C56 121.5(4)
C54 C55 H55 119.3
C56 C55 H55 119.3
C55 C56 C57 118.2(4)
C55 C56 H56 120.9
C57 C56 H56 120.9
C52 C57 C56 121.5(4)
C52 C57 H57 119.3
C56 C57 H57 119.3
C59 C58 C63 119.5(4)
C59 C58 C50 119.9(4)
C63 C58 C50 120.4(4)
C58 C59 C60 119.3(5)
C58 C59 H59 120.4
C60 C59 H59 120.4
C61 C60 C59 121.6(5)
C61 C60 H60 119.2
C59 C60 H60 119.2
C60 C61 C62 118.7(4)
C60 C61 H61 120.7
C62 C61 H61 120.7
C61 C62 C63 120.8(5)
C61 C62 H62 119.6
C63 C62 H62 119.6
C62 C63 C58 120.0(5)
C62 C63 H63 120.0
C58 C63 H63 120.0
N4 C64 C65 112.3(3)
N4 C64 H64A 109.2
C65 C64 H64A 109.2
N4 C64 H64B 109.2
C65 C64 H64B 109.2
H64A C64 H64B 107.9
C70 C65 C66 119.0(3)
C70 C65 C64 118.9(3)
C66 C65 C64 122.2(3)
O4 C66 C65 120.7(3)
O4 C66 C67 117.7(3)
C65 C66 C67 121.6(3)
C68 C67 C66 116.6(3)
C68 C67 C71 121.7(3)
C66 C67 C71 121.7(3)
C69 C68 C67 122.7(4)
C69 C68 H68 118.7
C67 C68 H68 118.7
C68 C69 C70 119.8(4)
C68 C69 H69 120.1
C70 C69 H69 120.1
C69 C70 C65 120.4(4)
C69 C70 H70 119.8
C65 C70 H70 119.8
C72 C71 C67 109.6(3)
C72 C71 C74 110.1(3)
C67 C71 C74 110.9(3)
C72 C71 C73 107.9(4)
C67 C71 C73 111.2(3)
C74 C71 C73 107.0(3)
C71 C72 H72A 109.5
C71 C72 H72B 109.5
H72A C72 H72B 109.5
C71 C72 H72C 109.5
H72A C72 H72C 109.5
H72B C72 H72C 109.5
C71 C73 H73A 109.5
C71 C73 H73B 109.5
H73A C73 H73B 109.5
C71 C73 H73C 109.5
H73A C73 H73C 109.5
H73B C73 H73C 109.5
C71 C74 H74A 109.5
C71 C74 H74B 109.5
H74A C74 H74B 109.5
C71 C74 H74C 109.5
H74A C74 H74C 109.5
H74B C74 H74C 109.5
C76 C75 C80 120.0
C76 C75 H75 120.0
C80 C75 H75 120.0
C75 C76 C77 120.0
C75 C76 H76 120.0
C77 C76 H76 120.0
C78 C77 C76 120.0
C78 C77 H77 120.0
C76 C77 H77 120.0
C79 C78 C77 120.0
C79 C78 H78 120.0
C77 C78 H78 120.0
C80 C79 C78 120.0
C80 C79 H79 120.0
C78 C79 H79 120.0
C79 C80 C75 120.0
C79 C80 H80 120.0
C75 C80 H80 120.0
C14 N1 C11 125.8(3)
C14 N1 C12 110.3(3)
C11 N1 C12 123.9(3)
C14 N2 C13 111.7(3)
C14 N2 C27 126.0(3)
C13 N2 C27 122.3(3)
C51 N3 C49 111.1(3)
C51 N3 C48 125.2(3)
C49 N3 C48 123.7(3)
C51 N4 C64 125.2(3)
C51 N4 C50 110.8(3)
C64 N4 C50 123.7(3)
C6 O1 H1 109.5
C29 O2 H2 109.5
C43 O3 H3 109.5
C66 O4 H4 109.5

loop_
_geom_bond_atom_site_label_1
_geom_bond_atom_site_label_2
_geom_bond_distance
C1 C5 1.516(8)
C1 C4 1.519(6)
C1 C2 1.546(7)
C1 C3 1.565(8)
C2 H2A 0.9800
C2 H2B 0.9800
C2 H2C 0.9800
C3 H3A 0.9800
C3 H3B 0.9800
C3 H3C 0.9800
C4 H4A 0.9800
C4 H4B 0.9800
C4 H4C 0.9800
C5 C10 1.386(7)
C5 C6 1.415(6)
C6 O1 1.362(5)
C6 C7 1.394(7)
C7 C8 1.401(6)
C7 C11 1.507(6)
C8 C9 1.390(8)
C8 H8 0.9500
C9 C10 1.359(9)
C9 H9 0.9500
C10 H10 0.9500
C11 N1 1.465(5)
C11 H11A 0.9900
C11 H11B 0.9900
C12 N1 1.486(5)
C12 C15 1.493(6)
C12 C13 1.570(5)
C12 H12 1.0000
C13 N2 1.471(5)
C13 C21 1.515(5)
C13 H13 1.0000
C14 N2 1.301(5)
C14 N1 1.313(5)
C14 H14 0.9500
C15 C16 1.310(8)
C15 C20 1.446(8)
C16 C17 1.522(12)
C16 H16 0.9500
C17 C18 1.224(12)
C17 H17 0.9500
C18 C19 1.325(10)
C18 H18 0.9500
C19 C20 1.393(7)
C19 H19 0.9500
C20 H20 0.9500
C21 C22 1.375(5)
C21 C26 1.388(6)
C22 C23 1.375(6)
C22 H22 0.9500
C23 C24 1.372(7)
C23 H23 0.9500
C24 C25 1.371(6)
C24 H24 0.9500
C25 C26 1.383(6)
C25 H25 0.9500
C26 H26 0.9500
C27 N2 1.473(5)
C27 C28 1.507(5)
C27 H27A 0.9900
C27 H27B 0.9900
C28 C29 1.394(5)
C28 C33 1.396(5)
C29 O2 1.366(4)
C29 C30 1.419(5)
C30 C31 1.389(6)
C30 C34 1.533(6)
C31 C32 1.382(6)
C31 H31 0.9500
C32 C33 1.377(5)
C32 H32 0.9500
C33 H33 0.9500
C34 C36 1.533(7)
C34 C35 1.542(6)
C34 C37 1.546(6)
C35 H35A 0.9800
C35 H35B 0.9800
C35 H35C 0.9800
C36 H36A 0.9800
C36 H36B 0.9800
C36 H36C 0.9800
C37 H37A 0.9800
C37 H37B 0.9800
C37 H37C 0.9800
C38 C42 1.524(6)
C38 C40 1.530(7)
C38 C39 1.541(6)
C38 C41 1.543(7)
C39 H39A 0.9800
C39 H39B 0.9800
C39 H39C 0.9800
C40 H40A 0.9800
C40 H40B 0.9800
C40 H40C 0.9800
C41 H41A 0.9800
C41 H41B 0.9800
C41 H41C 0.9800
C42 C47 1.390(5)
C42 C43 1.405(5)
C43 C44 1.383(6)
C43 O3 1.385(4)
C44 C45 1.407(5)
C44 C48 1.511(5)
C45 C46 1.362(6)
C45 H45 0.9500
C46 C47 1.385(6)
C46 H46 0.9500
C47 H47 0.9500
C48 N3 1.467(5)
C48 H48A 0.9900
C48 H48B 0.9900
C49 N3 1.465(5)
C49 C52 1.502(5)
C49 C50 1.564(5)
C49 H49 1.0000
C50 N4 1.474(5)
C50 C58 1.505(5)
C50 H50 1.0000
C51 N4 1.293(5)
C51 N3 1.304(4)
C51 H51 0.9500
C52 C57 1.369(6)
C52 C53 1.387(5)
C53 C54 1.394(6)
C53 H53 0.9500
C54 C55 1.353(6)
C54 H54 0.9500
C55 C56 1.377(7)
C55 H55 0.9500
C56 C57 1.394(6)
C56 H56 0.9500
C57 H57 0.9500
C58 C59 1.364(6)
C58 C63 1.382(6)
C59 C60 1.396(7)
C59 H59 0.9500
C60 C61 1.354(8)
C60 H60 0.9500
C61 C62 1.371(8)
C61 H61 0.9500
C62 C63 1.381(6)
C62 H62 0.9500
C63 H63 0.9500
C64 N4 1.473(4)
C64 C65 1.512(5)
C64 H64A 0.9900
C64 H64B 0.9900
C65 C70 1.394(5)
C65 C66 1.394(5)
C66 O4 1.366(4)
C66 C67 1.409(5)
C67 C68 1.391(5)
C67 C71 1.531(5)
C68 C69 1.372(6)
C68 H68 0.9500
C69 C70 1.375(6)
C69 H69 0.9500
C70 H70 0.9500
C71 C72 1.523(6)
C71 C74 1.534(6)
C71 C73 1.538(6)
C72 H72A 0.9800
C72 H72B 0.9800
C72 H72C 0.9800
C73 H73A 0.9800
C73 H73B 0.9800
C73 H73C 0.9800
C74 H74A 0.9800
C74 H74B 0.9800
C74 H74C 0.9800
C75 C76 1.3900
C75 C80 1.3900
C75 H75 0.9500
C76 C77 1.3900
C76 H76 0.9500
C77 C78 1.3900
C77 H77 0.9500
C78 C79 1.3900
C78 H78 0.9500
C79 C80 1.3900
C79 H79 0.9500
C80 H80 0.9500
O1 H1 0.8400
O2 H2 0.8400
O3 H3 0.8400
O4 H4 0.8400
